data_4342853
loop_
_publ_author_name
'Davidson, Ross'
'Liang, Jing-Hong'
'Costa Milan, David'
'Mao, Bing-Wei'
'Nichols, Richard J.'
'Higgins, Simon J.'
'Yufit, Dmitry S.'
'Beeby, Andrew'
'Low, Paul J.'

_publ_section_title
;
 Synthesis, Electrochemistry, and Single-Molecule Conductance of
 Bimetallic 2,3,5,6-Tetra(pyridine-2-yl)pyrazine-Based Complexes.
;
_journal_issue 11
_journal_name_full 'Inorganic chemistry'
_journal_page_first 5487
_journal_page_last 5494
_journal_paper_doi 10.1021/acs.inorgchem.5b00507
_journal_volume 54
_journal_year 2015
_chemical_formula_moiety 'C48 H34 N6 Ru S2, 2(F6 P), C2 H3 N'
_chemical_formula_sum 'C50 H37 F12 N7 P2 Ru S2'
_chemical_formula_weight 1191.00
_chemical_name_systematic
;
 ? 
;
_space_group_crystal_system triclinic
_space_group_IT_number 2
_space_group_name_Hall '-P 1'
_space_group_name_H-M_alt 'P -1'
_symmetry_space_group_name_Hall '-P 1'
_symmetry_space_group_name_H-M 'P -1'
_atom_sites_solution_hydrogens geom
_atom_sites_solution_primary iterative
_atom_sites_solution_secondary difmap
_audit_creation_date 2014-06-25
_audit_creation_method
;
Olex2 1.2-beta
(compiled 2014.06.23 svn.r2946 for OlexSys, GUI svn.r4855)
;
_cell_angle_alpha 83.173(2)
_cell_angle_beta 75.2317(19)
_cell_angle_gamma 82.196(2)
_cell_formula_units_Z 2
_cell_length_a 11.9071(8)
_cell_length_b 13.3199(9)
_cell_length_c 18.2050(12)
_cell_measurement_reflns_used 9857
_cell_measurement_temperature 120.0
_cell_measurement_theta_max 29.71
_cell_measurement_theta_min 2.23
_cell_volume 2755.4(3)
_computing_cell_refinement 'APEX2 v.2013.4_1 (Bruker, 2013)'
_computing_data_collection 'APEX2 v.2013.4_1 (Bruker, 2013)'
_computing_data_reduction 'SAINT v8.30C (Bruker, 2013)'
_computing_molecular_graphics 'Olex2 (Dolomanov et al., 2009)'
_computing_publication_material 'Olex2 (Dolomanov et al., 2009)'
_computing_structure_refinement 'XL (Sheldrick, 2008)'
_computing_structure_solution
;
Superflip (Palatinus & Chapuis, 2007;Palatinus & van der Lee, 2008;
Palatinus et al., 2012)
;
_diffrn_ambient_temperature 120.0
_diffrn_detector 'Bruker PHOTON 100 CMOS'
_diffrn_detector_type 'CMOS sensor'
_diffrn_measured_fraction_theta_full 0.992
_diffrn_measured_fraction_theta_max 0.992
_diffrn_measurement_device 'Bruker D8 Venture'
_diffrn_measurement_device_type '3-circle diffractometer'
_diffrn_measurement_method \w-scan
_diffrn_radiation_monochromator 'focusing mirrors'
_diffrn_radiation_probe x-ray
_diffrn_radiation_type MoK\a
_diffrn_radiation_wavelength 0.71073
_diffrn_reflns_av_R_equivalents 0.0887
_diffrn_reflns_av_unetI/netI 0.1204
_diffrn_reflns_limit_h_max 17
_diffrn_reflns_limit_h_min -17
_diffrn_reflns_limit_k_max 19
_diffrn_reflns_limit_k_min -19
_diffrn_reflns_limit_l_max 26
_diffrn_reflns_limit_l_min -26
_diffrn_reflns_number 46384
_diffrn_reflns_theta_full 28.00
_diffrn_reflns_theta_max 28.00
_diffrn_reflns_theta_min 2.23
_diffrn_source 'ImuS microsource'
_diffrn_standards_number 0
_exptl_absorpt_coefficient_mu 0.499
_exptl_absorpt_correction_T_max 1.0000
_exptl_absorpt_correction_T_min 0.6524
_exptl_absorpt_correction_type multi-scan
_exptl_absorpt_process_details
;
SADABS-2012/1 (Bruker,2012) was used for absorption correction.
wR2(int) was 0.1483 before and 0.1079 after correction.
The Ratio of minimum to maximum transmission is 0.6524.
The \l/2 correction factor is 0.0015.
;
_exptl_crystal_colour 'metallic dark red'
_exptl_crystal_colour_lustre metallic
_exptl_crystal_colour_modifier dark
_exptl_crystal_colour_primary red
_exptl_crystal_density_diffrn 1.436
_exptl_crystal_density_method 'not measured'
_exptl_crystal_description plate
_exptl_crystal_F_000 1200
_exptl_crystal_size_max 0.27
_exptl_crystal_size_mid 0.24
_exptl_crystal_size_min 0.03
_refine_diff_density_max 1.240
_refine_diff_density_min -0.600
_refine_diff_density_rms 0.137
_refine_ls_extinction_method none
_refine_ls_goodness_of_fit_ref 1.023
_refine_ls_hydrogen_treatment constr
_refine_ls_matrix_type full
_refine_ls_number_parameters 670
_refine_ls_number_reflns 13187
_refine_ls_number_restraints 0
_refine_ls_restrained_S_all 1.023
_refine_ls_R_factor_all 0.0906
_refine_ls_R_factor_gt 0.0688
_refine_ls_shift/su_max 0.000
_refine_ls_shift/su_mean 0.000
_refine_ls_structure_factor_coef Fsqd
_refine_ls_weighting_details 'calc w=1/[\s^2^(Fo^2^)+(0.1100P)^2^+0.0000P] where P=(Fo^2^+2Fc^2^)/3'
_refine_ls_weighting_scheme calc
_refine_ls_wR_factor_gt 0.1765
_refine_ls_wR_factor_ref 0.1868
_reflns_number_gt 9860
_reflns_number_total 13187
_reflns_threshold_expression >2sigma(I)
_cod_data_source_file ic5b00507_si_002.cif
_cod_data_source_block 2_14srv162
_cod_depositor_comments
;
The following automatic conversions were performed:

'_diffrn_radiation_probe' value 'X-ray' changed to 'x-ray' according
to
/usr/data/users/saulius/crontab/automatic-downloads/rss-feeds/ACS/lib/dictionaries/cif_core.dic
dictionary named 'cif_core.dic' version 2.4.2 from 2011-04-26.

Automatic conversion script
Id: cif_fix_values 3271 2015-04-21 07:52:19Z andrius 

 Adding full bibliography for 4342852--4342854.cif.
;
_cod_database_code 4342853
_computing.bruker_data_scaling 'SADABS V2012/1 (Bruker AXS Inc.)'

_olex2_refinement_description
;
1. Fixed Uiso
 At 1.2 times of:
  All C(H) groups
 At 1.5 times of:
  All C(H,H,H) groups
2.a Aromatic/amide H refined with riding coordinates:
 C1(H1), C2(H2), C3(H3), C4(H4), C7(H7), C9(H9), C12(H12), C13(H13), C14(H14),
 C15(H15), C19(H19), C20(H20), C22(H22), C23(H23), C25(H25), C26(H26), C27(H27),
  C28(H28), C31(H31), C33(H33), C36(H36), C37(H37), C38(H38), C39(H39),
 C43(H43), C44(H44), C46(H46), C47(H47)
2.b Idealised Me refined as rotating group:
 C24(H24A,H24B,H24C), C48(H48A,H48B,H48C), C2S(H2SA,H2SB,H2SC)
;
_olex2_submission_special_instructions 'No special instructions were received'

loop_
_space_group_symop_id
_space_group_symop_operation_xyz
1 'x, y, z'
2 '-x, -y, -z'

loop_
_atom_site_label
_atom_site_type_symbol
_atom_site_fract_x
_atom_site_fract_y
_atom_site_fract_z
_atom_site_U_iso_or_equiv
_atom_site_adp_type
_atom_site_occupancy
_atom_site_calc_flag
_atom_site_refinement_flags_posn
Ru1 Ru 0.38425(2) 0.25806(2) 0.263747(14) 0.02511(11) Uani 1 d .
S1 S 1.04345(11) -0.01751(10) -0.40073(6) 0.0551(3) Uani 1 d .
S2 S -0.17407(10) 0.46329(10) 0.96931(6) 0.0525(3) Uani 1 d .
N1 N 0.3729(2) 0.1042(2) 0.27252(17) 0.0300(6) Uani 1 d .
N2 N 0.4723(2) 0.2235(2) 0.16126(16) 0.0289(6) Uani 1 d .
N3 N 0.4279(2) 0.3989(2) 0.21345(16) 0.0290(6) Uani 1 d .
N4 N 0.2128(2) 0.2926(2) 0.25640(16) 0.0269(6) Uani 1 d .
N5 N 0.3066(2) 0.2907(2) 0.36843(15) 0.0272(6) Uani 1 d .
N6 N 0.5240(2) 0.2343(2) 0.31313(16) 0.0309(6) Uani 1 d .
C1 C 0.3155(3) 0.0465(3) 0.3327(2) 0.0376(9) Uani 1 d .
H1 H 0.2725 0.0788 0.3768 0.045 Uiso 1 calc R
C2 C 0.3164(4) -0.0571(3) 0.3333(3) 0.0500(11) Uani 1 d .
H2 H 0.2753 -0.0953 0.3768 0.060 Uiso 1 calc R
C3 C 0.3773(4) -0.1036(3) 0.2701(3) 0.0541(12) Uani 1 d .
H3 H 0.3794 -0.1750 0.2692 0.065 Uiso 1 calc R
C4 C 0.4362(4) -0.0464(3) 0.2072(2) 0.0474(10) Uani 1 d .
H4 H 0.4788 -0.0785 0.1630 0.057 Uiso 1 calc R
C5 C 0.4331(3) 0.0575(3) 0.2086(2) 0.0363(8) Uani 1 d .
C6 C 0.4917(3) 0.1251(3) 0.1461(2) 0.0320(8) Uani 1 d .
C7 C 0.5651(3) 0.0972(3) 0.0774(2) 0.0413(9) Uani 1 d .
H7 H 0.5793 0.0281 0.0663 0.050 Uiso 1 calc R
C8 C 0.6180(3) 0.1728(4) 0.0247(2) 0.0431(10) Uani 1 d .
C9 C 0.5974(3) 0.2726(3) 0.0422(2) 0.0393(9) Uani 1 d .
H9 H 0.6339 0.3240 0.0071 0.047 Uiso 1 calc R
C10 C 0.5238(3) 0.2975(3) 0.11046(19) 0.0319(8) Uani 1 d .
C11 C 0.4936(3) 0.3980(3) 0.13979(19) 0.0319(8) Uani 1 d .
C12 C 0.5279(3) 0.4872(3) 0.0973(2) 0.0429(10) Uani 1 d .
H12 H 0.5732 0.4857 0.0462 0.051 Uiso 1 calc R
C13 C 0.4952(4) 0.5787(3) 0.1305(3) 0.0486(11) Uani 1 d .
H13 H 0.5182 0.6404 0.1024 0.058 Uiso 1 calc R
C14 C 0.4295(4) 0.5794(3) 0.2040(2) 0.0425(9) Uani 1 d .
H14 H 0.4053 0.6416 0.2271 0.051 Uiso 1 calc R
C15 C 0.3986(3) 0.4885(3) 0.2443(2) 0.0331(8) Uani 1 d .
H15 H 0.3550 0.4894 0.2959 0.040 Uiso 1 calc R
C16 C 0.6944(4) 0.1461(4) -0.0465(2) 0.0492(11) Uani 1 d .
C17 C 0.7605(4) 0.1222(3) -0.1035(2) 0.0485(11) Uani 1 d .
C18 C 0.8339(3) 0.0909(3) -0.1742(2) 0.0412(9) Uani 1 d .
C19 C 0.8785(4) 0.1620(3) -0.2332(2) 0.0470(10) Uani 1 d .
H19 H 0.8624 0.2324 -0.2258 0.056 Uiso 1 calc R
C20 C 0.9452(4) 0.1320(3) -0.3019(2) 0.0435(10) Uani 1 d .
H20 H 0.9764 0.1815 -0.3412 0.052 Uiso 1 calc R
C21 C 0.9671(3) 0.0300(3) -0.3142(2) 0.0392(9) Uani 1 d .
C22 C 0.9244(4) -0.0421(3) -0.2553(2) 0.0415(9) Uani 1 d .
H22 H 0.9411 -0.1124 -0.2631 0.050 Uiso 1 calc R
C23 C 0.8586(3) -0.0129(3) -0.1861(2) 0.0396(9) Uani 1 d .
H23 H 0.8298 -0.0627 -0.1464 0.048 Uiso 1 calc R
C24 C 1.1010(5) 0.0922(4) -0.4561(3) 0.0725(16) Uani 1 d .
H24A H 1.1465 0.0734 -0.5064 0.109 Uiso 1 calc GR
H24B H 1.1517 0.1192 -0.4301 0.109 Uiso 1 calc GR
H24C H 1.0366 0.1442 -0.4620 0.109 Uiso 1 calc GR
C25 C 0.1703(3) 0.2932(3) 0.1937(2) 0.0312(8) Uani 1 d .
H25 H 0.2232 0.2785 0.1466 0.037 Uiso 1 calc R
C26 C 0.0534(3) 0.3143(3) 0.1965(2) 0.0386(9) Uani 1 d .
H26 H 0.0262 0.3123 0.1520 0.046 Uiso 1 calc R
C27 C -0.0243(3) 0.3383(3) 0.2634(2) 0.0393(9) Uani 1 d .
H27 H -0.1053 0.3543 0.2657 0.047 Uiso 1 calc R
C28 C 0.0176(3) 0.3387(3) 0.3277(2) 0.0332(8) Uani 1 d .
H28 H -0.0349 0.3544 0.3747 0.040 Uiso 1 calc R
C29 C 0.1362(3) 0.3163(3) 0.32340(19) 0.0280(7) Uani 1 d .
C30 C 0.1890(3) 0.3175(3) 0.38772(19) 0.0288(7) Uani 1 d .
C31 C 0.1335(3) 0.3410(3) 0.4605(2) 0.0347(8) Uani 1 d .
H31 H 0.0516 0.3606 0.4738 0.042 Uiso 1 calc R
C32 C 0.1997(4) 0.3357(3) 0.5150(2) 0.0374(9) Uani 1 d .
C33 C 0.3188(4) 0.3081(3) 0.4939(2) 0.0385(9) Uani 1 d .
H33 H 0.3644 0.3041 0.5302 0.046 Uiso 1 calc R
C34 C 0.3716(3) 0.2863(3) 0.41989(19) 0.0321(8) Uani 1 d .
C35 C 0.4964(3) 0.2544(3) 0.3881(2) 0.0351(8) Uani 1 d .
C36 C 0.5803(4) 0.2424(3) 0.4287(3) 0.0484(10) Uani 1 d .
H36 H 0.5602 0.2578 0.4804 0.058 Uiso 1 calc R
C37 C 0.6935(4) 0.2083(4) 0.3947(3) 0.0539(12) Uani 1 d .
H37 H 0.7518 0.1997 0.4228 0.065 Uiso 1 calc R
C38 C 0.7223(4) 0.1863(3) 0.3195(3) 0.0485(11) Uani 1 d .
H38 H 0.8000 0.1616 0.2953 0.058 Uiso 1 calc R
C39 C 0.6355(3) 0.2012(3) 0.2806(2) 0.0375(9) Uani 1 d .
H39 H 0.6551 0.1875 0.2285 0.045 Uiso 1 calc R
C40 C 0.1425(4) 0.3577(3) 0.5921(2) 0.0422(9) Uani 1 d .
C41 C 0.0963(4) 0.3699(3) 0.6570(2) 0.0469(10) Uani 1 d .
C42 C 0.0360(4) 0.3885(3) 0.7328(2) 0.0383(9) Uani 1 d .
C43 C -0.0827(4) 0.4282(3) 0.7479(2) 0.0409(9) Uani 1 d .
H43 H -0.1209 0.4419 0.7073 0.049 Uiso 1 calc R
C44 C -0.1432(4) 0.4471(3) 0.8202(2) 0.0391(9) Uani 1 d .
H44 H -0.2233 0.4734 0.8296 0.047 Uiso 1 calc R
C45 C -0.0890(3) 0.4284(3) 0.8800(2) 0.0380(9) Uani 1 d .
C46 C 0.0276(4) 0.3888(4) 0.8666(2) 0.0479(11) Uani 1 d .
H46 H 0.0651 0.3753 0.9075 0.057 Uiso 1 calc R
C47 C 0.0889(4) 0.3691(4) 0.7938(2) 0.0474(11) Uani 1 d .
H47 H 0.1687 0.3419 0.7849 0.057 Uiso 1 calc R
C48 C -0.1037(5) 0.3921(6) 1.0370(3) 0.094(2) Uani 1 d .
H48A H -0.0885 0.3205 1.0263 0.141 Uiso 1 calc GR
H48B H -0.1541 0.3979 1.0884 0.141 Uiso 1 calc GR
H48C H -0.0295 0.4187 1.0337 0.141 Uiso 1 calc GR
P1 P 0.28939(10) 0.21039(9) 0.97449(6) 0.0422(3) Uani 1 d .
F1 F 0.4221(2) 0.1858(2) 0.92752(15) 0.0618(7) Uani 1 d .
F2 F 0.2677(3) 0.2896(3) 0.90813(17) 0.0904(11) Uani 1 d .
F3 F 0.2528(3) 0.1216(3) 0.9397(3) 0.1128(14) Uani 1 d .
F4 F 0.3149(3) 0.1322(3) 1.0424(2) 0.0956(12) Uani 1 d .
F5 F 0.3308(2) 0.2949(2) 1.01197(15) 0.0623(7) Uani 1 d .
F6 F 0.1587(2) 0.2346(3) 1.02262(17) 0.0707(8) Uani 1 d .
P2 P 0.24205(9) 0.64301(8) 0.43810(6) 0.0387(2) Uani 1 d .
F7 F 0.1292(3) 0.5867(3) 0.4474(2) 0.0838(10) Uani 1 d .
F8 F 0.3204(2) 0.5378(2) 0.41899(15) 0.0638(7) Uani 1 d .
F9 F 0.2485(3) 0.6711(2) 0.34984(14) 0.0663(8) Uani 1 d .
F10 F 0.1632(3) 0.7459(2) 0.45919(17) 0.0805(10) Uani 1 d .
F11 F 0.2336(3) 0.6144(2) 0.52633(14) 0.0680(8) Uani 1 d .
F12 F 0.3544(3) 0.6979(3) 0.42727(16) 0.0751(9) Uani 1 d .
N1S N 0.7011(4) 0.4337(4) 0.2351(3) 0.0722(13) Uani 1 d .
C1S C 0.6617(4) 0.4760(4) 0.2894(4) 0.0677(15) Uani 1 d .
C2S C 0.6131(6) 0.5284(6) 0.3568(4) 0.096(2) Uani 1 d .
H2SA H 0.5938 0.6007 0.3422 0.144 Uiso 1 calc GR
H2SB H 0.6702 0.5211 0.3880 0.144 Uiso 1 calc GR
H2SC H 0.5421 0.4993 0.3861 0.144 Uiso 1 calc GR

loop_
_atom_site_aniso_label
_atom_site_aniso_U_11
_atom_site_aniso_U_22
_atom_site_aniso_U_33
_atom_site_aniso_U_23
_atom_site_aniso_U_13
_atom_site_aniso_U_12
Ru1 0.02231(15) 0.02943(17) 0.02284(15) -0.00798(11) -0.00077(10) -0.00435(11)
S1 0.0635(7) 0.0595(7) 0.0313(5) -0.0129(5) 0.0058(5) 0.0061(6)
S2 0.0389(6) 0.0725(8) 0.0391(6) -0.0128(5) 0.0032(4) 0.0011(5)
N1 0.0263(14) 0.0298(16) 0.0326(15) -0.0078(12) -0.0022(12) -0.0039(12)
N2 0.0230(14) 0.0369(17) 0.0271(14) -0.0089(12) -0.0034(11) -0.0038(12)
N3 0.0203(13) 0.0384(17) 0.0294(15) -0.0075(12) -0.0036(11) -0.0081(12)
N4 0.0262(14) 0.0250(15) 0.0293(14) -0.0051(11) -0.0037(11) -0.0056(11)
N5 0.0296(15) 0.0256(15) 0.0247(14) -0.0054(11) -0.0012(11) -0.0046(12)
N6 0.0271(15) 0.0345(17) 0.0323(16) -0.0105(12) -0.0064(12) -0.0031(12)
C1 0.039(2) 0.037(2) 0.0337(19) -0.0058(16) -0.0003(16) -0.0098(17)
C2 0.060(3) 0.033(2) 0.051(3) -0.0035(18) 0.001(2) -0.010(2)
C3 0.057(3) 0.034(2) 0.068(3) -0.017(2) 0.000(2) -0.010(2)
C4 0.048(2) 0.041(2) 0.049(2) -0.0224(19) 0.0031(19) -0.0036(19)
C5 0.0298(18) 0.040(2) 0.039(2) -0.0155(16) -0.0031(16) -0.0039(16)
C6 0.0279(17) 0.036(2) 0.0344(18) -0.0157(15) -0.0059(15) -0.0027(15)
C7 0.035(2) 0.050(2) 0.038(2) -0.0232(18) 0.0023(16) -0.0036(18)
C8 0.033(2) 0.062(3) 0.0289(19) -0.0155(18) 0.0050(16) -0.0030(19)
C9 0.0293(19) 0.052(3) 0.033(2) -0.0081(17) 0.0011(15) -0.0063(17)
C10 0.0240(17) 0.043(2) 0.0272(17) -0.0039(15) 0.0000(14) -0.0089(15)
C11 0.0246(17) 0.040(2) 0.0297(18) -0.0019(15) -0.0026(14) -0.0066(15)
C12 0.034(2) 0.048(2) 0.040(2) 0.0032(18) -0.0002(17) -0.0074(18)
C13 0.045(2) 0.042(2) 0.054(3) 0.005(2) -0.003(2) -0.0152(19)
C14 0.044(2) 0.033(2) 0.049(2) -0.0055(18) -0.0043(19) -0.0068(17)
C15 0.0318(18) 0.033(2) 0.0346(19) -0.0103(15) -0.0052(15) -0.0019(15)
C16 0.045(2) 0.056(3) 0.041(2) -0.015(2) 0.0033(19) -0.001(2)
C17 0.049(2) 0.049(3) 0.040(2) -0.0111(19) 0.0081(19) -0.009(2)
C18 0.040(2) 0.046(2) 0.0303(19) -0.0126(17) 0.0108(16) -0.0080(18)
C19 0.050(2) 0.032(2) 0.052(3) -0.0123(18) 0.008(2) -0.0118(18)
C20 0.045(2) 0.037(2) 0.039(2) -0.0003(17) 0.0093(18) -0.0108(18)
C21 0.034(2) 0.050(2) 0.0279(18) -0.0064(16) 0.0040(15) -0.0055(17)
C22 0.047(2) 0.035(2) 0.038(2) -0.0072(17) 0.0004(17) -0.0038(18)
C23 0.043(2) 0.036(2) 0.034(2) -0.0035(16) 0.0040(16) -0.0073(17)
C24 0.067(3) 0.087(4) 0.049(3) -0.006(3) 0.016(2) -0.015(3)
C25 0.0326(18) 0.035(2) 0.0281(17) -0.0034(14) -0.0076(14) -0.0101(15)
C26 0.039(2) 0.038(2) 0.043(2) -0.0031(17) -0.0171(17) -0.0070(17)
C27 0.0271(18) 0.038(2) 0.052(2) -0.0066(18) -0.0068(17) -0.0037(16)
C28 0.0241(17) 0.0310(19) 0.041(2) -0.0040(16) -0.0015(15) -0.0032(14)
C29 0.0283(17) 0.0256(17) 0.0265(16) -0.0028(13) 0.0013(13) -0.0048(14)
C30 0.0273(17) 0.0250(17) 0.0300(17) -0.0043(14) 0.0015(14) -0.0035(14)
C31 0.0362(19) 0.033(2) 0.0298(18) -0.0079(15) 0.0032(15) -0.0034(16)
C32 0.050(2) 0.035(2) 0.0237(17) -0.0069(15) 0.0024(16) -0.0092(17)
C33 0.048(2) 0.040(2) 0.0298(19) -0.0079(16) -0.0082(17) -0.0110(18)
C34 0.0361(19) 0.034(2) 0.0273(17) -0.0075(14) -0.0062(15) -0.0053(15)
C35 0.036(2) 0.034(2) 0.038(2) -0.0133(16) -0.0110(16) -0.0022(16)
C36 0.047(2) 0.054(3) 0.054(3) -0.016(2) -0.025(2) -0.003(2)
C37 0.041(2) 0.060(3) 0.072(3) -0.019(2) -0.032(2) 0.005(2)
C38 0.033(2) 0.047(3) 0.072(3) -0.019(2) -0.020(2) 0.0002(18)
C39 0.0281(18) 0.040(2) 0.047(2) -0.0142(17) -0.0085(16) -0.0026(16)
C40 0.044(2) 0.051(3) 0.031(2) -0.0100(17) -0.0001(17) -0.0125(19)
C41 0.059(3) 0.043(2) 0.041(2) -0.0088(18) -0.009(2) -0.019(2)
C42 0.054(2) 0.038(2) 0.0241(17) -0.0052(15) -0.0033(16) -0.0196(18)
C43 0.052(2) 0.038(2) 0.037(2) -0.0006(17) -0.0153(18) -0.0136(19)
C44 0.036(2) 0.038(2) 0.044(2) -0.0045(17) -0.0106(17) -0.0066(17)
C45 0.038(2) 0.044(2) 0.0295(18) -0.0053(16) -0.0027(16) -0.0023(17)
C46 0.036(2) 0.074(3) 0.032(2) -0.009(2) -0.0085(17) 0.002(2)
C47 0.034(2) 0.065(3) 0.036(2) -0.010(2) 0.0015(17) 0.003(2)
C48 0.065(4) 0.175(7) 0.029(2) -0.003(3) -0.004(2) 0.016(4)
P1 0.0420(6) 0.0451(6) 0.0383(6) -0.0080(5) -0.0057(5) -0.0042(5)
F1 0.0535(16) 0.0572(17) 0.0633(17) -0.0240(14) 0.0104(13) 0.0026(13)
F2 0.070(2) 0.129(3) 0.0603(19) 0.0240(19) -0.0219(16) 0.011(2)
F3 0.091(3) 0.115(3) 0.149(4) -0.078(3) -0.020(2) -0.033(2)
F4 0.068(2) 0.098(3) 0.109(3) 0.057(2) -0.0206(19) -0.0245(19)
F5 0.0471(15) 0.077(2) 0.0607(17) -0.0358(14) 0.0068(12) -0.0133(13)
F6 0.0373(14) 0.103(2) 0.0688(19) -0.0176(17) -0.0010(13) -0.0101(15)
P2 0.0384(5) 0.0435(6) 0.0341(5) -0.0107(4) -0.0050(4) -0.0049(5)
F7 0.0489(17) 0.096(3) 0.108(3) -0.035(2) -0.0041(17) -0.0188(17)
F8 0.0690(18) 0.0588(17) 0.0535(16) -0.0123(13) -0.0036(13) 0.0126(14)
F9 0.089(2) 0.0714(19) 0.0390(14) -0.0119(13) -0.0222(14) 0.0089(16)
F10 0.113(3) 0.0550(18) 0.0601(18) -0.0174(14) -0.0069(17) 0.0234(17)
F11 0.100(2) 0.0630(18) 0.0334(13) -0.0028(12) -0.0050(14) -0.0035(16)
F12 0.072(2) 0.103(3) 0.0607(18) -0.0099(16) -0.0181(15) -0.0394(18)
N1S 0.049(3) 0.062(3) 0.106(4) -0.007(3) -0.020(3) -0.005(2)
C1S 0.036(3) 0.055(3) 0.115(5) -0.004(3) -0.024(3) -0.005(2)
C2S 0.073(4) 0.106(5) 0.123(6) -0.044(5) -0.035(4) -0.013(4)

loop_
_atom_type_symbol
_atom_type_description
_atom_type_scat_dispersion_real
_atom_type_scat_dispersion_imag
_atom_type_scat_source
C C 0.0033 0.0016 'International Tables Vol C Tables 4.2.6.8 and 6.1.1.4'
H H 0.0000 0.0000 'International Tables Vol C Tables 4.2.6.8 and 6.1.1.4'
F F 0.0171 0.0103 'International Tables Vol C Tables 4.2.6.8 and 6.1.1.4'
N N 0.0061 0.0033 'International Tables Vol C Tables 4.2.6.8 and 6.1.1.4'
P P 0.1023 0.0942 'International Tables Vol C Tables 4.2.6.8 and 6.1.1.4'
Ru Ru -1.2594 0.8363 'International Tables Vol C Tables 4.2.6.8 and 6.1.1.4'
S S 0.1246 0.1234 'International Tables Vol C Tables 4.2.6.8 and 6.1.1.4'

loop_
_geom_angle_atom_site_label_1
_geom_angle_atom_site_label_2
_geom_angle_atom_site_label_3
_geom_angle
N1 Ru1 N3 158.06(12)
N1 Ru1 N4 92.22(11)
N2 Ru1 N1 78.99(12)
N2 Ru1 N3 79.09(12)
N2 Ru1 N4 105.26(11)
N2 Ru1 N6 96.61(11)
N3 Ru1 N4 92.49(11)
N5 Ru1 N1 100.99(11)
N5 Ru1 N2 175.97(11)
N5 Ru1 N3 100.95(11)
N5 Ru1 N4 78.76(11)
N5 Ru1 N6 79.36(12)
N6 Ru1 N1 91.08(12)
N6 Ru1 N3 92.49(11)
N6 Ru1 N4 158.10(11)
C21 S1 C24 103.0(2)
C45 S2 C48 105.1(2)
C1 N1 Ru1 127.8(3)
C1 N1 C5 118.3(3)
C5 N1 Ru1 113.9(2)
C6 N2 Ru1 118.9(2)
C6 N2 C10 121.4(3)
C10 N2 Ru1 119.2(2)
C11 N3 Ru1 114.1(2)
C15 N3 Ru1 127.6(2)
C15 N3 C11 118.3(3)
C25 N4 Ru1 127.3(2)
C25 N4 C29 118.5(3)
C29 N4 Ru1 114.2(2)
C30 N5 Ru1 119.7(2)
C34 N5 Ru1 119.0(2)
C34 N5 C30 121.3(3)
C35 N6 Ru1 114.1(2)
C39 N6 Ru1 127.6(3)
C39 N6 C35 118.3(3)
N1 C1 H1 118.5
N1 C1 C2 123.0(4)
C2 C1 H1 118.5
C1 C2 H2 120.6
C3 C2 C1 118.7(4)
C3 C2 H2 120.6
C2 C3 H3 120.2
C2 C3 C4 119.6(4)
C4 C3 H3 120.2
C3 C4 H4 119.9
C5 C4 C3 120.1(4)
C5 C4 H4 119.9
N1 C5 C4 120.2(3)
N1 C5 C6 114.9(3)
C4 C5 C6 124.9(3)
N2 C6 C5 113.1(3)
N2 C6 C7 120.0(3)
C7 C6 C5 126.8(3)
C6 C7 H7 120.5
C6 C7 C8 119.0(4)
C8 C7 H7 120.5
C7 C8 C16 120.1(4)
C9 C8 C7 119.6(3)
C9 C8 C16 120.3(4)
C8 C9 H9 120.0
C10 C9 C8 119.9(4)
C10 C9 H9 120.0
N2 C10 C9 120.1(4)
N2 C10 C11 112.1(3)
C9 C10 C11 127.8(3)
N3 C11 C10 115.2(3)
N3 C11 C12 121.2(4)
C12 C11 C10 123.6(3)
C11 C12 H12 120.4
C13 C12 C11 119.2(4)
C13 C12 H12 120.4
C12 C13 H13 120.2
C14 C13 C12 119.5(4)
C14 C13 H13 120.2
C13 C14 H14 120.4
C13 C14 C15 119.3(4)
C15 C14 H14 120.4
N3 C15 C14 122.5(3)
N3 C15 H15 118.7
C14 C15 H15 118.7
C17 C16 C8 177.3(5)
C16 C17 C18 176.0(5)
C19 C18 C17 121.1(4)
C19 C18 C23 118.7(3)
C23 C18 C17 120.1(4)
C18 C19 H19 119.5
C20 C19 C18 121.1(4)
C20 C19 H19 119.5
C19 C20 H20 119.9
C19 C20 C21 120.1(4)
C21 C20 H20 119.9
C20 C21 S1 124.6(3)
C20 C21 C22 119.4(3)
C22 C21 S1 116.0(3)
C21 C22 H22 119.6
C23 C22 C21 120.8(4)
C23 C22 H22 119.6
C18 C23 H23 120.1
C22 C23 C18 119.8(3)
C22 C23 H23 120.1
S1 C24 H24A 109.5
S1 C24 H24B 109.5
S1 C24 H24C 109.5
H24A C24 H24B 109.5
H24A C24 H24C 109.5
H24B C24 H24C 109.5
N4 C25 H25 119.0
N4 C25 C26 122.0(3)
C26 C25 H25 119.0
C25 C26 H26 120.0
C27 C26 C25 120.1(4)
C27 C26 H26 120.0
C26 C27 H27 120.7
C26 C27 C28 118.6(3)
C28 C27 H27 120.7
C27 C28 H28 120.0
C27 C28 C29 120.1(3)
C29 C28 H28 120.0
N4 C29 C28 120.7(3)
N4 C29 C30 115.3(3)
C28 C29 C30 124.0(3)
N5 C30 C29 112.0(3)
N5 C30 C31 120.4(3)
C31 C30 C29 127.6(3)
C30 C31 H31 120.5
C30 C31 C32 119.0(3)
C32 C31 H31 120.5
C31 C32 C40 119.8(4)
C33 C32 C31 119.2(3)
C33 C32 C40 121.0(4)
C32 C33 H33 120.0
C34 C33 C32 120.0(4)
C34 C33 H33 120.0
N5 C34 C33 120.0(3)
N5 C34 C35 112.8(3)
C33 C34 C35 127.1(3)
N6 C35 C34 114.6(3)
N6 C35 C36 120.9(4)
C36 C35 C34 124.4(4)
C35 C36 H36 120.0
C35 C36 C37 119.9(4)
C37 C36 H36 120.0
C36 C37 H37 120.1
C36 C37 C38 119.8(4)
C38 C37 H37 120.1
C37 C38 H38 120.9
C39 C38 C37 118.3(4)
C39 C38 H38 120.9
N6 C39 C38 122.8(4)
N6 C39 H39 118.6
C38 C39 H39 118.6
C41 C40 C32 176.2(5)
C40 C41 C42 176.6(5)
C43 C42 C41 119.2(4)
C47 C42 C41 122.8(4)
C47 C42 C43 118.0(4)
C42 C43 H43 119.7
C44 C43 C42 120.6(4)
C44 C43 H43 119.7
C43 C44 H44 119.7
C43 C44 C45 120.7(4)
C45 C44 H44 119.7
C44 C45 S2 116.2(3)
C44 C45 C46 119.7(4)
C46 C45 S2 124.0(3)
C45 C46 H46 120.1
C47 C46 C45 119.8(4)
C47 C46 H46 120.1
C42 C47 H47 119.4
C46 C47 C42 121.2(4)
C46 C47 H47 119.4
S2 C48 H48A 109.5
S2 C48 H48B 109.5
S2 C48 H48C 109.5
H48A C48 H48B 109.5
H48A C48 H48C 109.5
H48B C48 H48C 109.5
F2 P1 F1 89.39(17)
F2 P1 F3 92.9(3)
F2 P1 F4 177.9(2)
F2 P1 F5 90.2(2)
F2 P1 F6 91.52(18)
F3 P1 F1 90.22(18)
F3 P1 F4 88.9(2)
F3 P1 F5 176.6(2)
F3 P1 F6 90.50(19)
F4 P1 F1 89.60(18)
F4 P1 F6 89.47(18)
F5 P1 F1 88.34(15)
F5 P1 F4 88.0(2)
F5 P1 F6 90.90(16)
F6 P1 F1 178.82(17)
F7 P2 F8 88.59(18)
F7 P2 F9 90.64(19)
F9 P2 F8 89.94(15)
F10 P2 F7 90.8(2)
F10 P2 F8 178.51(17)
F10 P2 F9 91.43(16)
F10 P2 F11 88.44(16)
F11 P2 F7 88.45(19)
F11 P2 F8 90.18(16)
F11 P2 F9 179.08(18)
F12 P2 F7 178.87(18)
F12 P2 F8 90.78(18)
F12 P2 F9 88.42(17)
F12 P2 F10 89.8(2)
F12 P2 F11 92.49(17)
N1S C1S C2S 179.9(7)
C1S C2S H2SA 109.5
C1S C2S H2SB 109.5
C1S C2S H2SC 109.5
H2SA C2S H2SB 109.5
H2SA C2S H2SC 109.5
H2SB C2S H2SC 109.5

loop_
_geom_bond_atom_site_label_1
_geom_bond_atom_site_label_2
_geom_bond_distance
Ru1 N1 2.057(3)
Ru1 N2 1.967(3)
Ru1 N3 2.060(3)
Ru1 N4 2.066(3)
Ru1 N5 1.966(3)
Ru1 N6 2.056(3)
S1 C21 1.749(4)
S1 C24 1.786(5)
S2 C45 1.759(4)
S2 C48 1.776(5)
N1 C1 1.349(4)
N1 C5 1.372(5)
N2 C6 1.349(5)
N2 C10 1.364(4)
N3 C11 1.370(4)
N3 C15 1.344(5)
N4 C25 1.359(4)
N4 C29 1.366(4)
N5 C30 1.362(4)
N5 C34 1.351(4)
N6 C35 1.369(4)
N6 C39 1.346(4)
C1 H1 0.9500
C1 C2 1.377(6)
C2 H2 0.9500
C2 C3 1.362(6)
C3 H3 0.9500
C3 C4 1.382(6)
C4 H4 0.9500
C4 C5 1.382(6)
C5 C6 1.453(5)
C6 C7 1.390(5)
C7 H7 0.9500
C7 C8 1.401(6)
C8 C9 1.379(6)
C8 C16 1.433(5)
C9 H9 0.9500
C9 C10 1.373(5)
C10 C11 1.466(5)
C11 C12 1.389(5)
C12 H12 0.9500
C12 C13 1.388(6)
C13 H13 0.9500
C13 C14 1.367(6)
C14 H14 0.9500
C14 C15 1.383(5)
C15 H15 0.9500
C16 C17 1.180(6)
C17 C18 1.432(5)
C18 C19 1.392(5)
C18 C23 1.404(6)
C19 H19 0.9500
C19 C20 1.371(5)
C20 H20 0.9500
C20 C21 1.383(6)
C21 C22 1.393(5)
C22 H22 0.9500
C22 C23 1.372(5)
C23 H23 0.9500
C24 H24A 0.9800
C24 H24B 0.9800
C24 H24C 0.9800
C25 H25 0.9500
C25 C26 1.372(5)
C26 H26 0.9500
C26 C27 1.371(5)
C27 H27 0.9500
C27 C28 1.385(5)
C28 H28 0.9500
C28 C29 1.387(5)
C29 C30 1.465(5)
C30 C31 1.373(5)
C31 H31 0.9500
C31 C32 1.407(5)
C32 C33 1.382(6)
C32 C40 1.440(5)
C33 H33 0.9500
C33 C34 1.380(5)
C34 C35 1.474(5)
C35 C36 1.370(5)
C36 H36 0.9500
C36 C37 1.371(6)
C37 H37 0.9500
C37 C38 1.380(6)
C38 H38 0.9500
C38 C39 1.376(5)
C39 H39 0.9500
C40 C41 1.189(6)
C41 C42 1.417(5)
C42 C43 1.409(6)
C42 C47 1.394(6)
C43 H43 0.9500
C43 C44 1.366(6)
C44 H44 0.9500
C44 C45 1.383(5)
C45 C46 1.388(6)
C46 H46 0.9500
C46 C47 1.377(5)
C47 H47 0.9500
C48 H48A 0.9800
C48 H48B 0.9800
C48 H48C 0.9800
P1 F1 1.604(3)
P1 F2 1.556(3)
P1 F3 1.565(3)
P1 F4 1.583(3)
P1 F5 1.575(3)
P1 F6 1.590(3)
P2 F7 1.589(3)
P2 F8 1.597(3)
P2 F9 1.590(3)
P2 F10 1.581(3)
P2 F11 1.587(3)
P2 F12 1.569(3)
N1S C1S 1.158(7)
C1S C2S 1.434(9)
C2S H2SA 0.9800
C2S H2SB 0.9800
C2S H2SC 0.9800

loop_
_geom_torsion_atom_site_label_1
_geom_torsion_atom_site_label_2
_geom_torsion_atom_site_label_3
_geom_torsion_atom_site_label_4
_geom_torsion
N1 C5 C6 N2 -2.5(5)
N2 C10 C11 N3 4.7(4)
N4 C29 C30 N5 -2.1(4)
N5 C34 C35 N6 -0.4(5)
C4 C5 C6 N2 178.4(4)
C4 C5 C6 C7 -4.1(6)
C7 C6 C5 N1 175.0(4)
C9 C10 C11 N3 -173.1(3)
C9 C10 C11 C12 6.9(6)
C12 C11 C10 N2 -175.3(3)
C20 C21 S1 C24 9.5(5)
C22 C21 S1 C24 -172.0(4)
C28 C29 C30 N5 178.8(3)
C28 C29 C30 C31 -0.7(6)
C31 C30 C29 N4 178.4(3)
C33 C34 C35 N6 177.9(3)
C33 C34 C35 C36 -0.7(6)
C36 C35 C34 N5 -179.0(4)
C44 C45 S2 C48 160.1(4)
C46 C45 S2 C48 -22.9(5)

loop_
_smtbx_masks_void_nr
_smtbx_masks_void_average_x
_smtbx_masks_void_average_y
_smtbx_masks_void_average_z
_smtbx_masks_void_volume
_smtbx_masks_void_count_electrons
1 0.209 0.000 -0.209 456.4 26.5
